data_4518086
loop_
_publ_author_name
'Ye, Xiaohan'
'Wang, Chenhuan'
'Zhang, Shuyao'
'Wei, Jingwen'
'Shan, Chuan'
'Wojtas, Lukasz'
'Xie, Yan'
'Shi, Xiaodong'

_publ_section_title
;
 Facilitating Ir-Catalyzed C--H Alkynylation with Electrochemistry: Anodic
 Oxidation-Induced Reductive Elimination
;
_journal_name_full 'ACS Catalysis'
_journal_page_first 11693
_journal_page_last 11699
_journal_paper_doi 10.1021/acscatal.0c03207
_journal_year 2020
_chemical_absolute_configuration unk
_chemical_formula_moiety 'C26 H31 N O Si'
_chemical_formula_sum 'C26 H31 N O Si'
_chemical_formula_weight 401.63
_space_group_crystal_system orthorhombic
_space_group_IT_number 29
_space_group_name_Hall 'P 2c -2ac'
_space_group_name_H-M_alt 'P c a 21'
_symmetry_Int_Tables_number 29
_atom_sites_solution_primary iterative
_audit_creation_date 2020-06-28
_audit_creation_method
;
Olex2 1.2
(compiled Apr  3 2018 11:26:26 for OlexSys, GUI svn.r5486)
;
_cell_angle_alpha 90
_cell_angle_beta 90
_cell_angle_gamma 90
_cell_formula_units_Z 4
_cell_length_a 24.9365(9)
_cell_length_b 11.3131(4)
_cell_length_c 8.3785(3)
_cell_measurement_reflns_used 9129
_cell_measurement_temperature 100(2)
_cell_measurement_theta_max 79.63
_cell_measurement_theta_min 3.54
_cell_volume 2363.65(15)
_computing_cell_refinement 'SAINT V8.40A (?, 2016)'
_computing_data_reduction 'SAINT V8.40A (?, 2016)'
_computing_molecular_graphics 'Olex2 (Dolomanov et al., 2009)'
_computing_publication_material 'Olex2 (Dolomanov et al., 2009)'
_computing_structure_refinement 'olex2.refine (Bourhis et al., 2015)'
_computing_structure_solution 'olex2.solve (Bourhis et al., 2015)'
_diffrn_ambient_temperature 100.0
_diffrn_measured_fraction_theta_full 0.9740
_diffrn_measured_fraction_theta_max 0.9740
_diffrn_measurement_device_type 'Bruker D8 Venture PHOTON II CPAD'
_diffrn_measurement_method 'omega scans'
_diffrn_radiation_type 'Cu K\a'
_diffrn_radiation_wavelength 1.54178
_diffrn_reflns_av_R_equivalents 0.0409
_diffrn_reflns_av_unetI/netI 0.0270
_diffrn_reflns_limit_h_max 31
_diffrn_reflns_limit_h_min -30
_diffrn_reflns_limit_k_max 14
_diffrn_reflns_limit_k_min -14
_diffrn_reflns_limit_l_max 10
_diffrn_reflns_limit_l_min -10
_diffrn_reflns_number 44611
_diffrn_reflns_theta_full 79.8041
_diffrn_reflns_theta_max 79.80
_diffrn_reflns_theta_min 3.54
_exptl_absorpt_coefficient_mu 0.982
_exptl_absorpt_correction_T_max 1.0000
_exptl_absorpt_correction_T_min 0.6125
_exptl_absorpt_correction_type multi-scan
_exptl_absorpt_process_details
;
SADABS-2016/2 (Bruker,2016/2) was used for absorption correction.
wR2(int) was 0.1636 before and 0.0694 after correction.
The Ratio of minimum to maximum transmission is 0.6125.
The \l/2 correction factor is Not present.
;
_exptl_crystal_density_diffrn 1.1285
_exptl_crystal_description block
_exptl_crystal_F_000 867.2393
_exptl_crystal_size_max 0.095
_exptl_crystal_size_mid 0.057
_exptl_crystal_size_min 0.055
_refine_diff_density_max 0.2869
_refine_diff_density_min -0.2550
_refine_diff_density_rms 0.0365
_refine_ls_abs_structure_details 'Flack, H. D. (1983). Acta Cryst. A39, 876-881.'
_refine_ls_abs_structure_Flack 0.098(15)
_refine_ls_d_res_high 0.7833
_refine_ls_d_res_low 12.4682
_refine_ls_extinction_expression Fc^*^=kFc[1+0.001xFc^2^\l^3^/sin(2\q)]^-1/4^
_refine_ls_goodness_of_fit_ref 1.0695
_refine_ls_hydrogen_treatment constr
_refine_ls_matrix_type full
_refine_ls_number_constraints 72
_refine_ls_number_parameters 311
_refine_ls_number_reflns 5021
_refine_ls_number_restraints 9
_refine_ls_restrained_S_all 1.0686
_refine_ls_R_factor_all 0.0274
_refine_ls_R_factor_gt 0.0274
_refine_ls_shift/su_max 0.2044
_refine_ls_shift/su_mean 0.0094
_refine_ls_structure_factor_coef Fsqd
_refine_ls_weighting_details 'w=1/[\s^2^(Fo^2^)+(0.0513P)^2^+0.2793P] where P=(Fo^2^+2Fc^2^)/3'
_refine_ls_weighting_scheme calc
_refine_ls_wR_factor_gt 0.0758
_refine_ls_wR_factor_ref 0.0758
_reflns_Friedel_coverage 0.947
_reflns_limit_h_max 31
_reflns_limit_h_min -31
_reflns_limit_k_max 14
_reflns_limit_k_min -14
_reflns_limit_l_max 10
_reflns_limit_l_min -10
_reflns_number_gt 5016
_reflns_number_total 5021
_reflns_threshold_expression I>=2u(I)
_cod_data_source_file cs0c03207_si_007.cif
_cod_data_source_block 12_126
_cod_original_sg_symbol_Hall ' P 2c -2ac'
_cod_database_code 4518086
_olex2_refinement_description
;
1. Fixed Uiso
 At 1.2 times of:
  All C(H) groups
 At 1.5 times of:
  All C(H,H,H) groups
2. Restrained distances
 C25B-C21 = C26B-C21 = C27A-C22 = C28A-C22
 1.52 with sigma of 0.01
3. Rigid body (RIGU) restrains
 C22, C27A, C28A
 with sigma for 1-2 distances of 0.004 and sigma for 1-3 distances of 0.004
 C21, C25B, C26B
 with sigma for 1-2 distances of 0.004 and sigma for 1-3 distances of 0.004
4. Others
 Sof(H21a)=Sof(C25B)=Sof(H25d)=Sof(H25e)=Sof(H25f)=Sof(C26B)=Sof(H26d)=
 Sof(H26e)=Sof(H26f)=1-FVAR(1)
 Sof(H21)=Sof(C25A)=Sof(H25a)=Sof(H25b)=Sof(H25c)=Sof(C26A)=Sof(H26a)=
 Sof(H26b)=Sof(H26c)=FVAR(1)
 Sof(H22a)=Sof(C27B)=Sof(H27d)=Sof(H27e)=Sof(H27f)=Sof(C28B)=Sof(H28d)=
 Sof(H28e)=Sof(H28f)=1-FVAR(2)
 Sof(H22)=Sof(C27A)=Sof(H27a)=Sof(H27b)=Sof(H27c)=Sof(C28A)=Sof(H28a)=
 Sof(H28b)=Sof(H28c)=FVAR(2)
5.a Ternary CH refined with riding coordinates:
 C20(H20), C21(H21a), C22(H22)
5.b Aromatic/amide H refined with riding coordinates:
 C4(H4), C5(H5), C7(H7), C8(H8), C9(H9), C10(H10), C16(H16), C17(H17),
 C18(H18), C19(H19)
5.c Idealised Me refined as rotating group:
 C23(H23a,H23b,H23c), C24(H24a,H24b,H24c), C27A(H27a,H27b,H27c), C28A(H28a,
 H28b,H28c), C25B(H25d,H25e,H25f), C26B(H26d,H26e,H26f)
;
_olex2_submission_special_instructions 'No special instructions were received'

loop_
_space_group_symop_id
_space_group_symop_operation_xyz
1 x,y,z
2 -x,-y,z+1/2
3 -x+1/2,y,z+1/2
4 x+1/2,-y,z

loop_
_atom_site_label
_atom_site_type_symbol
_atom_site_fract_x
_atom_site_fract_y
_atom_site_fract_z
_atom_site_U_iso_or_equiv
_atom_site_adp_type
_atom_site_occupancy
_atom_site_refinement_flags_posn
_atom_site_refinement_flags_adp
_atom_site_disorder_group
C1 C 0.63883(5) 0.22917(10) 0.51082(14) 0.0201(2) Uani 1.000000 . . .
Si1 Si 0.618375(10) 0.12836(2) 0.67286(6) 0.01515(8) Uani 1.000000 . . .
C2 C 0.65331(4) 0.29920(10) 0.41168(13) 0.0187(2) Uani 1.000000 . . .
C3 C 0.67293(5) 0.38669(9) 0.30295(13) 0.0168(2) Uani 1.000000 . . .
C4 C 0.72484(5) 0.37512(9) 0.23284(15) 0.0198(2) Uani 1.000000 . . .
H4 H 0.74521(5) 0.30555(9) 0.25177(15) 0.0238(3) Uiso 1.000000 R . .
C5 C 0.74564(4) 0.46220(9) 0.13927(13) 0.0191(2) Uani 1.000000 . . .
H5 H 0.78021(4) 0.45247(9) 0.09347(13) 0.0229(3) Uiso 1.000000 R . .
C6 C 0.71613(4) 0.56775(9) 0.10924(13) 0.0165(2) Uani 1.000000 . . .
C7 C 0.73753(4) 0.66076(10) 0.01554(14) 0.0201(2) Uani 1.000000 . . .
H7 H 0.77201(4) 0.65252(10) -0.03137(14) 0.0242(3) Uiso 1.000000 R . .
C8 C 0.70871(5) 0.76273(10) -0.00785(14) 0.0233(2) Uani 1.000000 . . .
H8 H 0.72325(5) 0.82450(10) -0.07131(14) 0.0280(3) Uiso 1.000000 R . .
C9 C 0.65753(5) 0.77612(10) 0.06208(15) 0.0241(2) Uani 1.000000 . . .
H9 H 0.63820(5) 0.84757(10) 0.04663(15) 0.0289(3) Uiso 1.000000 R . .
C10 C 0.63538(4) 0.68744(9) 0.15189(14) 0.0195(2) Uani 1.000000 . . .
H10 H 0.60075(4) 0.69725(9) 0.19728(14) 0.0233(3) Uiso 1.000000 R . .
C11 C 0.66422(4) 0.58092(9) 0.17703(14) 0.01546(19) Uani 1.000000 . . .
C12 C 0.64375(4) 0.48766(9) 0.27142(13) 0.0153(2) Uani 1.000000 . . .
O13 O 0.59125(3) 0.49664(7) 0.32761(10) 0.01813(16) Uani 1.000000 . . .
C14 C 0.58370(4) 0.54901(9) 0.47386(13) 0.0165(2) Uani 1.000000 . . .
N15 N 0.62611(4) 0.58252(9) 0.55478(12) 0.0198(2) Uani 1.000000 . . .
C16 C 0.61715(5) 0.63348(11) 0.69799(17) 0.0260(3) Uani 1.000000 . . .
H16 H 0.64720(5) 0.65735(11) 0.75980(17) 0.0312(3) Uiso 1.000000 R . .
C17 C 0.56655(5) 0.65259(11) 0.75894(15) 0.0267(2) Uani 1.000000 . . .
H17 H 0.56186(5) 0.68944(11) 0.85987(15) 0.0321(3) Uiso 1.000000 R . .
C18 C 0.52250(5) 0.61671(10) 0.66932(18) 0.0258(2) Uani 1.000000 . . .
H18 H 0.48715(5) 0.62900(10) 0.70822(18) 0.0310(3) Uiso 1.000000 R . .
C19 C 0.53066(4) 0.56298(11) 0.52308(15) 0.0220(2) Uani 1.000000 . . .
H19 H 0.50151(4) 0.53682(11) 0.45918(15) 0.0263(3) Uiso 1.000000 R . .
C20 C 0.66111(4) -0.00889(9) 0.65517(15) 0.0214(2) Uani 1.000000 . . .
H20 H 0.65045(4) -0.06399(9) 0.74294(15) 0.0256(3) Uiso 1.000000 R . .
C21 C 0.63297(5) 0.20777(10) 0.86674(14) 0.0214(2) Uani 1.000000 D U .
H21a H 0.67079(5) 0.23638(10) 0.85790(14) 0.0257(3) Uiso 0.439(13) R . 2
H21 H 0.67265(5) 0.20505(10) 0.88348(14) 0.0257(3) Uiso 0.561(13) R . 1
C22 C 0.54590(4) 0.08971(10) 0.63484(14) 0.0223(2) Uani 1.000000 D U .
H22a H 0.54495(4) 0.04091(10) 0.53537(14) 0.0268(3) Uiso 0.295(15) R . 2
H22 H 0.54458(4) 0.06094(10) 0.52206(14) 0.0268(3) Uiso 0.705(15) R . 1
C23 C 0.72091(5) 0.02054(11) 0.67712(18) 0.0286(2) Uani 1.000000 . . .
H23a H 0.73200(12) 0.0778(8) 0.5958(9) 0.0429(4) Uiso 1.000000 GR . .
H23b H 0.72659(9) 0.0544(9) 0.7834(5) 0.0429(4) Uiso 1.000000 GR . .
H23c H 0.74221(6) -0.0518(2) 0.6661(13) 0.0429(4) Uiso 1.000000 GR . .
C24 C 0.65184(6) -0.07288(12) 0.49606(17) 0.0310(3) Uani 1.000000 . . .
H24a H 0.61418(13) -0.0970(9) 0.4883(7) 0.0465(4) Uiso 1.000000 GR . .
H24b H 0.6606(5) -0.0196(4) 0.40759(17) 0.0465(4) Uiso 1.000000 GR . .
H24c H 0.6749(4) -0.1430(6) 0.4907(6) 0.0465(4) Uiso 1.000000 GR . .
C25A C 0.6066(4) 0.1489(4) 1.0131(4) 0.0432(15) Uani 0.561(13) D U 1
H25a H 0.5676(4) 0.156(2) 1.0048(16) 0.065(2) Uiso 0.561(13) GR . 1
H25b H 0.6168(9) 0.0652(7) 1.0169(18) 0.065(2) Uiso 0.561(13) GR . 1
H25c H 0.6189(9) 0.1884(15) 1.1106(4) 0.065(2) Uiso 0.561(13) GR . 1
C26A C 0.6163(2) 0.3395(4) 0.8652(5) 0.0261(9) Uani 0.561(13) D U 1
H26a H 0.6350(7) 0.3803(6) 0.7784(17) 0.0391(13) Uiso 0.561(13) GR . 1
H26b H 0.5775(3) 0.3455(4) 0.849(3) 0.0391(13) Uiso 0.561(13) GR . 1
H26c H 0.6259(8) 0.3760(6) 0.9674(11) 0.0391(13) Uiso 0.561(13) GR . 1
C27A C 0.5061(2) 0.1930(5) 0.6426(7) 0.0402(12) Uani 0.705(15) D U 1
H27a H 0.5024(6) 0.2194(12) 0.7535(8) 0.0603(18) Uiso 0.705(15) GR . 1
H27b H 0.5193(5) 0.2585(9) 0.577(2) 0.0603(18) Uiso 0.705(15) GR . 1
H27c H 0.4711(3) 0.1670(7) 0.602(2) 0.0603(18) Uiso 0.705(15) GR . 1
C28A C 0.5263(2) -0.0149(4) 0.7375(6) 0.0365(10) Uani 0.705(15) D U 1
H28a H 0.5515(5) -0.0810(7) 0.7271(18) 0.0547(16) Uiso 0.705(15) GR . 1
H28b H 0.5243(7) 0.0096(7) 0.8495(7) 0.0547(16) Uiso 0.705(15) GR . 1
H28c H 0.4907(4) -0.0398(11) 0.7010(16) 0.0547(16) Uiso 0.705(15) GR . 1
C25B C 0.6320(3) 0.1251(4) 1.0113(4) 0.0253(11) Uani 0.439(13) D U 2
H25d H 0.5954(4) 0.0959(19) 1.0278(19) 0.0380(17) Uiso 0.439(13) GR . 2
H25e H 0.6561(9) 0.0582(12) 0.9923(14) 0.0380(17) Uiso 0.439(13) GR . 2
H25f H 0.6438(10) 0.1684(7) 1.1064(7) 0.0380(17) Uiso 0.439(13) GR . 2
C26B C 0.5990(3) 0.3175(6) 0.8903(7) 0.0347(15) Uani 0.439(13) D U 2
H26d H 0.6011(11) 0.3672(15) 0.7948(15) 0.052(2) Uiso 0.439(13) GR . 2
H26e H 0.5616(4) 0.2944(7) 0.909(4) 0.052(2) Uiso 0.439(13) GR . 2
H26f H 0.6123(8) 0.3618(15) 0.983(2) 0.052(2) Uiso 0.439(13) GR . 2
C27B C 0.5129(5) 0.2008(10) 0.6019(9) 0.031(2) Uani 0.295(15) D U 2
H27d H 0.5134(15) 0.252(2) 0.696(2) 0.046(3) Uiso 0.295(15) GR . 2
H27e H 0.5283(11) 0.243(2) 0.511(3) 0.046(3) Uiso 0.295(15) GR . 2
H27f H 0.4758(7) 0.1785(11) 0.577(5) 0.046(3) Uiso 0.295(15) GR . 2
C28B C 0.5190(5) 0.0175(12) 0.7650(9) 0.038(3) Uani 0.295(15) D U 2
H28d H 0.5414(11) -0.051(3) 0.791(4) 0.057(4) Uiso 0.295(15) GR . 2
H28e H 0.5142(18) 0.0666(17) 0.860(2) 0.057(4) Uiso 0.295(15) GR . 2
H28f H 0.4839(10) -0.010(4) 0.727(2) 0.057(4) Uiso 0.295(15) GR . 2

loop_
_atom_site_aniso_label
_atom_site_aniso_U_11
_atom_site_aniso_U_22
_atom_site_aniso_U_33
_atom_site_aniso_U_12
_atom_site_aniso_U_13
_atom_site_aniso_U_23
C1 0.0252(5) 0.0211(5) 0.0140(5) 0.0002(4) 0.0005(4) 0.0001(4)
Si1 0.01746(14) 0.01675(13) 0.01124(14) 0.00033(9) -0.00009(10) 0.00165(11)
C2 0.0220(5) 0.0212(5) 0.0130(5) 0.0008(4) -0.0014(4) -0.0017(4)
C3 0.0202(5) 0.0203(5) 0.0097(5) -0.0014(4) -0.0016(4) -0.0002(4)
C4 0.0218(5) 0.0213(5) 0.0163(5) 0.0055(4) -0.0003(4) -0.0005(4)
C5 0.0169(4) 0.0276(5) 0.0128(5) 0.0034(4) 0.0028(4) -0.0014(4)
C6 0.0182(5) 0.0215(5) 0.0097(4) -0.0020(4) -0.0008(4) -0.0007(4)
C7 0.0191(5) 0.0277(5) 0.0136(5) -0.0060(4) 0.0003(4) 0.0008(4)
C8 0.0287(5) 0.0228(5) 0.0183(5) -0.0080(4) -0.0039(4) 0.0047(4)
C9 0.0306(6) 0.0197(5) 0.0219(6) 0.0014(4) -0.0056(5) 0.0018(4)
C10 0.0196(5) 0.0221(5) 0.0166(5) 0.0023(4) -0.0015(4) -0.0011(4)
C11 0.0170(4) 0.0192(4) 0.0102(4) -0.0008(3) -0.0029(4) -0.0012(4)
C12 0.0140(4) 0.0224(5) 0.0096(4) -0.0008(3) -0.0005(4) -0.0027(4)
O13 0.0139(3) 0.0267(4) 0.0139(3) -0.0023(3) 0.0001(3) -0.0026(3)
C14 0.0177(5) 0.0180(4) 0.0138(5) 0.0004(4) 0.0016(4) 0.0027(4)
N15 0.0171(4) 0.0256(5) 0.0165(5) -0.0003(3) 0.0007(4) -0.0034(4)
C16 0.0241(6) 0.0337(6) 0.0201(7) -0.0011(4) -0.0019(4) -0.0077(5)
C17 0.0315(6) 0.0319(6) 0.0168(6) 0.0019(5) 0.0056(5) -0.0053(5)
C18 0.0211(5) 0.0320(5) 0.0244(6) 0.0023(4) 0.0081(5) 0.0002(5)
C19 0.0162(5) 0.0284(5) 0.0213(5) -0.0012(4) 0.0023(4) 0.0005(4)
C20 0.0236(5) 0.0208(5) 0.0197(6) 0.0044(4) 0.0011(4) 0.0018(5)
C21 0.0269(5) 0.0215(5) 0.0158(5) -0.0016(4) -0.0023(4) -0.0001(4)
C22 0.0193(5) 0.0278(5) 0.0199(5) -0.0004(4) -0.0026(4) -0.0022(4)
C23 0.0229(5) 0.0342(6) 0.0288(6) 0.0072(4) -0.0008(6) -0.0024(6)
C24 0.0335(6) 0.0288(6) 0.0308(7) 0.0060(5) -0.0002(5) -0.0090(5)
C25A 0.079(4) 0.0329(17) 0.0175(13) -0.011(2) 0.0039(17) -0.0015(11)
C26A 0.034(2) 0.0238(15) 0.0208(15) -0.0001(12) 0.0008(12) -0.0086(11)
C27A 0.021(2) 0.0408(15) 0.059(3) 0.0071(13) 0.0000(19) -0.0018(18)
C28A 0.0277(18) 0.039(2) 0.0425(15) -0.0118(15) 0.0025(11) 0.0064(15)
C25B 0.036(3) 0.0268(19) 0.0129(14) -0.0028(15) -0.0004(14) -0.0009(11)
C26B 0.042(3) 0.033(3) 0.029(2) 0.013(2) -0.007(2) -0.0109(19)
C27B 0.007(3) 0.043(4) 0.042(4) 0.003(2) 0.005(3) 0.005(3)
C28B 0.022(4) 0.040(5) 0.051(5) -0.011(4) -0.006(3) 0.017(4)

loop_
_atom_type_symbol
_atom_type_scat_dispersion_real
_atom_type_scat_dispersion_imag
_atom_type_scat_Cromer_Mann_a1
_atom_type_scat_Cromer_Mann_a2
_atom_type_scat_Cromer_Mann_a3
_atom_type_scat_Cromer_Mann_a4
_atom_type_scat_Cromer_Mann_b1
_atom_type_scat_Cromer_Mann_b2
_atom_type_scat_Cromer_Mann_b3
_atom_type_scat_Cromer_Mann_b4
_atom_type_scat_Cromer_Mann_c
_atom_type_scat_source
_atom_type_scat_dispersion_source
H 0.00000 0.00000 0.49300 0.32291 0.14019 0.04081 10.51090 26.12570 3.14236 57.79970 0.0030380000826 'International Tables Volume C Table 6.1.1.4 (pp. 500-502)' 'Henke, Gullikson and Davis, At. Data and Nucl. Data Tables, 1993, 54, 2'
C 0.01920 0.00962 2.31000 1.02000 1.58860 0.86500 20.84390 10.20750 0.56870 51.65120 0.215599998832 'International Tables Volume C Table 6.1.1.4 (pp. 500-502)' 'Henke, Gullikson and Davis, At. Data and Nucl. Data Tables, 1993, 54, 2'
Si 0.25537 0.32541 6.29150 3.03530 1.98910 1.54100 2.43860 32.33370 0.67850 81.69370 1.14069998264 'International Tables Volume C Table 6.1.1.4 (pp. 500-502)' 'Henke, Gullikson and Davis, At. Data and Nucl. Data Tables, 1993, 54, 2'
O 0.05239 0.03376 3.04850 2.28680 1.54630 0.86700 13.27710 5.70110 0.32390 32.90890 0.250800013542 'International Tables Volume C Table 6.1.1.4 (pp. 500-502)' 'Henke, Gullikson and Davis, At. Data and Nucl. Data Tables, 1993, 54, 2'
N 0.03256 0.01839 12.21260 3.13220 2.01250 1.16630 0.00570 9.89330 28.99750 0.58260 -11.5290002823 'International Tables Volume C Table 6.1.1.4 (pp. 500-502)' 'Henke, Gullikson and Davis, At. Data and Nucl. Data Tables, 1993, 54, 2'

loop_
_geom_angle_atom_site_label_1
_geom_angle_atom_site_label_2
_geom_angle_atom_site_label_3
_geom_angle
_geom_angle_site_symmetry_1
_geom_angle_site_symmetry_3
_geom_angle_publ_flag
C2 C1 Si1 176.26(10) . . ?
C20 Si1 C1 107.12(5) . . ?
C21 Si1 C1 106.57(5) . . ?
C21 Si1 C20 110.44(5) . . ?
C22 Si1 C1 106.49(5) . . ?
C22 Si1 C20 109.68(5) . . ?
C22 Si1 C21 116.06(5) . . ?
C3 C2 C1 175.66(12) . . ?
C4 C3 C2 120.56(10) . . ?
C12 C3 C2 120.93(10) . . ?
C12 C3 C4 118.38(10) . . ?
H4 C4 C3 119.47(6) . . ?
C5 C4 C3 121.06(10) . . ?
C5 C4 H4 119.47(6) . . ?
H5 C5 C4 119.62(6) . . ?
C6 C5 C4 120.75(10) . . ?
C6 C5 H5 119.62(6) . . ?
C7 C6 C5 121.71(10) . . ?
C11 C6 C5 119.17(9) . . ?
C11 C6 C7 119.11(10) . . ?
H7 C7 C6 119.81(6) . . ?
C8 C7 C6 120.39(10) . . ?
C8 C7 H7 119.81(7) . . ?
H8 C8 C7 119.88(7) . . ?
C9 C8 C7 120.25(10) . . ?
C9 C8 H8 119.88(7) . . ?
H9 C9 C8 119.55(7) . . ?
C10 C9 C8 120.89(10) . . ?
C10 C9 H9 119.55(7) . . ?
H10 C10 C9 120.04(7) . . ?
C11 C10 C9 119.93(10) . . ?
C11 C10 H10 120.04(6) . . ?
C10 C11 C6 119.42(9) . . ?
C12 C11 C6 118.30(9) . . ?
C12 C11 C10 122.25(9) . . ?
C11 C12 C3 122.30(10) . . ?
O13 C12 C3 119.38(9) . . ?
O13 C12 C11 118.25(9) . . ?
C14 O13 C12 117.46(8) . . ?
N15 C14 O13 118.35(9) . . ?
C19 C14 O13 116.27(10) . . ?
C19 C14 N15 125.38(10) . . ?
C16 N15 C14 116.70(10) . . ?
H16 C16 N15 118.39(6) . . ?
C17 C16 N15 123.22(11) . . ?
C17 C16 H16 118.39(7) . . ?
H17 C17 C16 120.75(7) . . ?
C18 C17 C16 118.50(11) . . ?
C18 C17 H17 120.75(7) . . ?
H18 C18 C17 120.32(7) . . ?
C19 C18 C17 119.36(11) . . ?
C19 C18 H18 120.32(7) . . ?
C18 C19 C14 116.84(11) . . ?
H19 C19 C14 121.58(7) . . ?
H19 C19 C18 121.58(7) . . ?
H20 C20 Si1 107.74(4) . . ?
C23 C20 Si1 111.07(8) . . ?
C23 C20 H20 107.74(7) . . ?
C24 C20 Si1 111.77(8) . . ?
C24 C20 H20 107.74(7) . . ?
C24 C20 C23 110.60(10) . . ?
C25A C21 H21 107.2(3) . . ?
C26A C21 H21 107.2(2) . . ?
C26A C21 C25A 108.0(2) . . ?
C25B C21 H21a 105.8(2) . . ?
C26B C21 H21a 105.8(4) . . ?
C26B C21 C25B 112.8(3) . . ?
C27A C22 H22 105.5(2) . . ?
C28A C22 H22 105.5(2) . . ?
C28A C22 C27A 110.8(3) . . ?
C27B C22 H22a 106.9(4) . . ?
C28B C22 H22a 106.9(5) . . ?
C28B C22 C27B 109.5(6) . . ?
H23a C23 C20 109.5 . . ?
H23b C23 C20 109.5 . . ?
H23b C23 H23a 109.5 . . ?
H23c C23 C20 109.5 . . ?
H23c C23 H23a 109.5 . . ?
H23c C23 H23b 109.5 . . ?
H24a C24 C20 109.5 . . ?
H24b C24 C20 109.5 . . ?
H24b C24 H24a 109.5 . . ?
H24c C24 C20 109.5 . . ?
H24c C24 H24a 109.5 . . ?
H24c C24 H24b 109.5 . . ?
H25b C25A H25a 109.5 . . ?
H25c C25A H25a 109.5 . . ?
H25c C25A H25b 109.5 . . ?
H26b C26A H26a 109.5 . . ?
H26c C26A H26a 109.5 . . ?
H26c C26A H26b 109.5 . . ?
H27b C27A H27a 109.5 . . ?
H27c C27A H27a 109.5 . . ?
H27c C27A H27b 109.5 . . ?
H28b C28A H28a 109.5 . . ?
H28c C28A H28a 109.5 . . ?
H28c C28A H28b 109.5 . . ?
H25e C25B H25d 109.5 . . ?
H25f C25B H25d 109.5 . . ?
H25f C25B H25e 109.5 . . ?
H26e C26B H26d 109.5 . . ?
H26f C26B H26d 109.5 . . ?
H26f C26B H26e 109.5 . . ?
H27e C27B H27d 109.5 . . ?
H27f C27B H27d 109.5 . . ?
H27f C27B H27e 109.5 . . ?
H28e C28B H28d 109.5 . . ?
H28f C28B H28d 109.5 . . ?
H28f C28B H28e 109.5 . . ?

loop_
_geom_bond_atom_site_label_1
_geom_bond_atom_site_label_2
_geom_bond_distance
_geom_bond_site_symmetry_2
_geom_bond_publ_flag
C1 Si1 1.8451(11) . ?
C1 C2 1.2033(16) . ?
Si1 C20 1.8890(11) . ?
Si1 C21 1.8916(12) . ?
Si1 C22 1.8865(11) . ?
C2 C3 1.4314(15) . ?
C3 C4 1.4277(16) . ?
C3 C12 1.3799(15) . ?
C4 H4 0.9500 . ?
C4 C5 1.3616(16) . ?
C5 H5 0.9500 . ?
C5 C6 1.4250(15) . ?
C6 C7 1.4171(15) . ?
C6 C11 1.4215(14) . ?
C7 H7 0.9500 . ?
C7 C8 1.3731(17) . ?
C8 H8 0.9500 . ?
C8 C9 1.4126(17) . ?
C9 H9 0.9500 . ?
C9 C10 1.3704(17) . ?
C10 H10 0.9500 . ?
C10 C11 1.4190(14) . ?
C11 C12 1.4139(15) . ?
C12 O13 1.3949(13) . ?
O13 C14 1.3740(13) . ?
C14 N15 1.3123(14) . ?
C14 C19 1.3944(15) . ?
N15 C16 1.3498(17) . ?
C16 H16 0.9500 . ?
C16 C17 1.3783(17) . ?
C17 H17 0.9500 . ?
C17 C18 1.3912(19) . ?
C18 H18 0.9500 . ?
C18 C19 1.3828(18) . ?
C19 H19 0.9500 . ?
C20 H20 1.0000 . ?
C20 C23 1.5389(16) . ?
C20 C24 1.5346(17) . ?
C21 H21a 1.0000 . ?
C21 H21 1.0000 . ?
C21 C25A 1.542(4) . ?
C21 C26A 1.547(4) . ?
C21 C25B 1.530(4) . ?
C21 C26B 1.516(5) . ?
C22 H22a 1.0000 . ?
C22 H22 1.0000 . ?
C22 C27A 1.535(4) . ?
C22 C28A 1.542(4) . ?
C22 C27B 1.528(9) . ?
C22 C28B 1.519(7) . ?
C23 H23a 0.9800 . ?
C23 H23b 0.9800 . ?
C23 H23c 0.9800 . ?
C24 H24a 0.9800 . ?
C24 H24b 0.9800 . ?
C24 H24c 0.9800 . ?
C25A H25a 0.9800 . ?
C25A H25b 0.9800 . ?
C25A H25c 0.9800 . ?
C26A H26a 0.9800 . ?
C26A H26b 0.9800 . ?
C26A H26c 0.9800 . ?
C27A H27a 0.9800 . ?
C27A H27b 0.9800 . ?
C27A H27c 0.9800 . ?
C28A H28a 0.9800 . ?
C28A H28b 0.9800 . ?
C28A H28c 0.9800 . ?
C25B H25d 0.9800 . ?
C25B H25e 0.9800 . ?
C25B H25f 0.9800 . ?
C26B H26d 0.9800 . ?
C26B H26e 0.9800 . ?
C26B H26f 0.9800 . ?
C27B H27d 0.9800 . ?
C27B H27e 0.9800 . ?
C27B H27f 0.9800 . ?
C28B H28d 0.9800 . ?
C28B H28e 0.9800 . ?
C28B H28f 0.9800 . ?

loop_
_restr_distance_atom_site_label_1
_restr_distance_atom_site_label_2
_restr_distance_site_symmetry_2
_restr_distance_target
_restr_distance_target_weight_param
_restr_distance_diff
C25A C21 1 1.5200 0.0100 -0.0222
C26A C21 1 1.5200 0.0100 -0.0265
C27A C22 1 1.5200 0.0100 -0.0151
C28A C22 1 1.5200 0.0100 -0.0225
C25B C21 1 1.5200 0.0100 -0.0104
C26B C21 1 1.5200 0.0100 0.0045
C27B C22 1 1.5200 0.0100 -0.0078
C28B C22 1 1.5200 0.0100 0.0007
